data_7010958
loop_
_publ_author_name
'Isaac Abrahams'
'Donald C. Bradley'
'Halina Chudzynska'
'Majid Motevalli'
'Robin A. Sinclair'

_publ_section_title
;
 New polynuclear aluminium oxoalkoxides. Crystal structures of
 [Al5(\m5-O)(\m-OBui)8(OBui)5] and
 [Al8(\m4-O)2(\m-OH)2(\m-OBui)10(OBui)8]
;
_journal_issue 2
_journal_name_full 'J. Chem. Soc., Dalton Trans.'
_journal_page_first 259
_journal_page_last 266
_journal_paper_doi 10.1039/b105876m
_journal_year 2002
_chemical_compound_source 'synthesis as described'
_chemical_formula_moiety 'C52 H117 Al5 O14'
_chemical_formula_structural 'C52 H117 AL5 O14'
_chemical_formula_sum 'C52 H117 Al5 O14'
_chemical_formula_weight 1101.36
_space_group_IT_number 103
_symmetry_cell_setting tetragonal
_symmetry_Int_Tables_number 103
_symmetry_space_group_name_Hall 'P 4 -2c'
_symmetry_space_group_name_H-M 'P 4 c c'
_atom_sites_solution_hydrogens geom
_atom_sites_solution_primary direct
_atom_sites_solution_secondary difmap
_audit_conform_dict_location ftp://ftp.iucr.org/cifdics/cif_core_2.1beta5.dic
_audit_conform_dict_name cif_core.dic
_audit_conform_dict_version 2.1beta5
_audit_creation_date 2001-10-10T14:29:01-00:00
_audit_creation_method 'WinGX routine CIF_UPDATE'
_cell_angle_alpha 90
_cell_angle_beta 90
_cell_angle_gamma 90
_cell_formula_units_Z 4
_cell_length_a 13.4930(10)
_cell_length_b 13.4930(10)
_cell_length_c 36.699(4)
_cell_measurement_reflns_used 250
_cell_measurement_temperature 150(2)
_cell_measurement_theta_max 27.27
_cell_measurement_theta_min 2.13
_cell_measurement_wavelength 0.71069
_cell_volume 6681.5(10)
_computing_cell_refinement 'MADNES REFINE (Pulgrath & Messerschmidt, 1989)'
_computing_data_collection 'MADNES MADONL (Pulgrath & Messerschmidt, 1989)'
_computing_data_reduction 'MADNES ABSURD (Pulgrath & Messerschmidt, 1989)'
_computing_molecular_graphics 'Ortep-3 for Windows (Farrugia, 1997)'
_computing_publication_material 'WinGX publication routines (Farrugia, 1999)'
_computing_structure_refinement 'SHELXL-97 (Sheldrick, 1997)'
_computing_structure_solution 'SHELXS-97(Sheldrick, 1997)'
_diffrn_ambient_temperature 150(2)
_diffrn_measured_fraction_theta_full 0.954
_diffrn_measured_fraction_theta_max 0.954
_diffrn_radiation_monochromator graphite
_diffrn_radiation_probe x-ray
_diffrn_radiation_type MoK\a
_diffrn_radiation_wavelength 0.71069
_diffrn_reflns_av_R_equivalents 0.0713
_diffrn_reflns_av_sigmaI/netI 0.0643
_diffrn_reflns_limit_h_max 10
_diffrn_reflns_limit_h_min -17
_diffrn_reflns_limit_k_max 17
_diffrn_reflns_limit_k_min -16
_diffrn_reflns_limit_l_max 46
_diffrn_reflns_limit_l_min -46
_diffrn_reflns_number 28548
_diffrn_reflns_theta_full 27.17
_diffrn_reflns_theta_max 27.17
_diffrn_reflns_theta_min 1.87
_exptl_absorpt_coefficient_mu 0.136
_exptl_absorpt_correction_T_max 1
_exptl_absorpt_correction_T_min 0.44
_exptl_absorpt_correction_type refdelf
_exptl_absorpt_process_details
;
Walker, N. & Stuart, D (1983) Acta. Cryst. A39, 158-166
;
_exptl_crystal_colour colourless
_exptl_crystal_density_diffrn 1.095
_exptl_crystal_density_method 'not measured'
_exptl_crystal_description prism
_exptl_crystal_F_000 2424
_exptl_crystal_size_max 0.55
_exptl_crystal_size_mid 0.5
_exptl_crystal_size_min 0.45
_refine_diff_density_max 0.324
_refine_diff_density_min -0.288
_refine_diff_density_rms 0.068
_refine_ls_abs_structure_details 'Flack H D (1983), Acta Cryst. A39, 876-881'
_refine_ls_abs_structure_Flack 0.21(18)
_refine_ls_extinction_method none
_refine_ls_goodness_of_fit_ref 0.903
_refine_ls_hydrogen_treatment mixed
_refine_ls_matrix_type full
_refine_ls_number_parameters 350
_refine_ls_number_reflns 6834
_refine_ls_number_restraints 26
_refine_ls_restrained_S_all 0.907
_refine_ls_R_factor_all 0.0734
_refine_ls_R_factor_gt 0.0565
_refine_ls_shift/su_max 0.558
_refine_ls_shift/su_mean 0.035
_refine_ls_structure_factor_coef Fsqd
_refine_ls_weighting_details 'calc w=1/[\s^2^(Fo^2^)+(0.0716P)^2^+0.0000P] where P=(Fo^2^+2Fc^2^)/3'
_refine_ls_weighting_scheme calc
_refine_ls_wR_factor_gt 0.1265
_refine_ls_wR_factor_ref 0.1335
_reflns_number_gt 4449
_reflns_number_total 6834
_reflns_threshold_expression >2sigma(I)
_cod_data_source_file b105876m.txt
_cod_data_source_block altnew
_cod_database_code 7010958
_exptl_absorpt_factor_mur 0.063

loop_
_symmetry_equiv_pos_as_xyz
'x, y, z'
'-x, y, z+1/2'
'-x, -y, z'
'x, -y, z+1/2'
'-y, -x, z+1/2'
'y, -x, z'
'-y, x, z'
'y, x, z+1/2'

loop_
_atom_site_label
_atom_site_type_symbol
_atom_site_fract_x
_atom_site_fract_y
_atom_site_fract_z
_atom_site_U_iso_or_equiv
_atom_site_adp_type
_atom_site_occupancy
_atom_site_symmetry_multiplicity
_atom_site_calc_flag
_atom_site_refinement_flags
_atom_site_disorder_assembly
_atom_site_disorder_group
Al11 Al 0 0 0.4631(2) 0.0481(5) Uani 1 4 d SD . .
Al12 Al 0.87095(6) 0.08202(6) 0.4044(2) 0.0458(2) Uani 1 1 d . . .
O13 O 0.83586(15) -0.03674(16) 0.3839(2) 0.0526(6) Uani 1 1 d . . .
O14 O 0.76205(16) 0.14488(16) 0.3964(2) 0.0631(7) Uani 1 1 d . . .
O15 O 0.88378(16) 0.08094(16) 0.4531(2) 0.0540(6) Uani 1 1 d . . .
O16 O 0 0 0.4115(2) 0.0396(9) Uani 1 4 d S . .
O17 O 0 0 0.5103(3) 0.0891(18) Uani 1 4 d SD . .
Al21 Al 0.5 0.5 0.1150(2) 0.0511(5) Uani 1 4 d S . .
Al22 Al 0.43604(8) 0.36079(8) 0.1740(2) 0.0557(3) Uani 1 1 d . . .
O23 O 0.5565(2) 0.34476(17) 0.1949(2) 0.0639(7) Uani 1 1 d . . .
O24 O 0.38274(19) 0.24710(19) 0.1815(2) 0.0693(7) Uani 1 1 d . . .
O25 O 0.44818(16) 0.36641(16) 0.1252(2) 0.0527(6) Uani 1 1 d . . .
O26 O 0.5 0.5 0.1662(2) 0.0512(12) Uani 1 4 d S . .
O27 O 0.5 0.5 0.0682(2) 0.0584(12) Uani 1 4 d SD . .
C131 C 0.7419(2) -0.0599(2) 0.3671(2) 0.0549(8) Uani 1 1 d . . .
H13A H 0.7134 -0.1169 0.3793 0.066 Uiso 1 1 calc R . .
H13B H 0.6972 -0.0044 0.3706 0.066 Uiso 1 1 calc R . .
C132 C 0.7485(4) -0.0810(5) 0.3286(2) 0.114(2) Uani 1 1 d D . .
H132 H 0.7766 -0.148 0.3294 0.137 Uiso 1 1 calc R . .
C133 C 0.8102(5) -0.0380(8) 0.3044(3) 0.191(4) Uani 1 1 d D . .
H13C H 0.8013 -0.068 0.2809 0.287 Uiso 1 1 calc R . .
H13D H 0.8775 -0.047 0.3122 0.287 Uiso 1 1 calc R . .
H13E H 0.7957 0.0315 0.3029 0.287 Uiso 1 1 calc R . .
C134 C 0.6446(4) -0.1041(5) 0.3136(2) 0.123(2) Uani 1 1 d . . .
H13F H 0.6076 -0.1407 0.3315 0.184 Uiso 1 1 calc R . .
H13G H 0.6505 -0.1428 0.2918 0.184 Uiso 1 1 calc R . .
H13H H 0.6108 -0.0432 0.3082 0.184 Uiso 1 1 calc R . .
C141 C 0.6933(3) 0.2134(3) 0.3888(3) 0.1007(17) Uani 1 1 d . . .
H14A H 0.695 0.2218 0.3625 0.121 Uiso 1 1 calc R . .
H14B H 0.718 0.2748 0.3991 0.121 Uiso 1 1 calc R . .
C142 C 0.5954(3) 0.2095(5) 0.3979(3) 0.150(3) Uani 1 1 d . . .
H142 H 0.5802 0.1694 0.3763 0.18 Uiso 1 1 calc R . .
C143 C 0.5270(3) 0.2894(3) 0.3855(2) 0.0882(13) Uani 1 1 d . . .
H14C H 0.4612 0.2757 0.3941 0.132 Uiso 1 1 calc R . .
H14D H 0.5269 0.2921 0.3594 0.132 Uiso 1 1 calc R . .
H14E H 0.5489 0.3519 0.3951 0.132 Uiso 1 1 calc R . .
C144 C 0.5532(4) 0.1351(4) 0.4219(3) 0.120(2) Uani 1 1 d . . .
H14F H 0.4834 0.1466 0.4245 0.18 Uiso 1 1 calc R . .
H14G H 0.5845 0.1391 0.4453 0.18 Uiso 1 1 calc R . .
H14H H 0.5639 0.0705 0.4117 0.18 Uiso 1 1 calc R . .
C151 C 0.8165(3) 0.1275(3) 0.4786(2) 0.0684(10) Uani 1 1 d . . .
H15A H 0.7977 0.0792 0.497 0.082 Uiso 1 1 calc R . .
H15B H 0.7568 0.1468 0.4657 0.082 Uiso 1 1 calc R . .
C152 C 0.8592(3) 0.2181(3) 0.4975(2) 0.0735(10) Uani 1 1 d . . .
H152 H 0.9187 0.1979 0.5109 0.088 Uiso 1 1 calc R . .
C153 C 0.7836(4) 0.2558(4) 0.5247(2) 0.1110(17) Uani 1 1 d . . .
H15C H 0.8095 0.3131 0.537 0.167 Uiso 1 1 calc R . .
H15D H 0.7696 0.2049 0.5422 0.167 Uiso 1 1 calc R . .
H15E H 0.7237 0.2733 0.5121 0.167 Uiso 1 1 calc R . .
C154 C 0.8877(3) 0.2994(3) 0.4708(2) 0.0851(13) Uani 1 1 d . . .
H15F H 0.916 0.3542 0.4838 0.128 Uiso 1 1 calc R . .
H15G H 0.8298 0.3212 0.4579 0.128 Uiso 1 1 calc R . .
H15H H 0.9354 0.274 0.4537 0.128 Uiso 1 1 calc R . .
C171 C 0.006(2) -0.0394(10) 0.5434(3) 0.075(4) Uani 0.25 1 d PD . .
H17A H 0.0685 -0.0743 0.5434 0.09 Uiso 0.25 1 calc PR . .
H17B H -0.0447 -0.0906 0.5434 0.09 Uiso 0.25 1 calc PR . .
C172 C 0 0 0.5772(3) 0.238(7) Uani 1 4 d SD . .
H172 H -0.0354 -0.0407 0.5951 0.285 Uiso 0.25 1 calc PR . .
C173 C 0.1081(12) 0.007(4) 0.5831(8) 0.48(3) Uani 0.5 1 d PD . .
H17C H 0.1207 0.0291 0.6076 0.721 Uiso 0.5 1 calc PR . .
H17D H 0.1357 0.0544 0.5663 0.721 Uiso 0.5 1 calc PR . .
H17E H 0.1381 -0.0563 0.5793 0.721 Uiso 0.5 1 calc PR . .
C231 C 0.5917(3) 0.2540(3) 0.2124(3) 0.0826(13) Uani 1 1 d . . .
H23A H 0.6632 0.2501 0.21 0.099 Uiso 1 1 calc R . .
H23B H 0.5634 0.1971 0.2 0.099 Uiso 1 1 calc R . .
C232 C 0.5642(6) 0.2497(5) 0.2525(3) 0.146(3) Uani 1 1 d . . .
H232 H 0.4918 0.2505 0.2546 0.175 Uiso 1 1 calc R . .
C233 C 0.6041(6) 0.3327(6) 0.2730(3) 0.156(3) Uani 1 1 d . . .
H23C H 0.5829 0.3282 0.2979 0.234 Uiso 1 1 calc R . .
H23D H 0.5805 0.3936 0.2626 0.234 Uiso 1 1 calc R . .
H23E H 0.6752 0.3312 0.2719 0.234 Uiso 1 1 calc R . .
C234 C 0.6031(7) 0.1505(8) 0.2678(3) 0.222(5) Uani 1 1 d . . .
H23F H 0.5871 0.1458 0.2932 0.332 Uiso 1 1 calc R . .
H23G H 0.6737 0.1474 0.2647 0.332 Uiso 1 1 calc R . .
H23H H 0.5727 0.0966 0.2549 0.332 Uiso 1 1 calc R . .
C241 C 0.1587(3) 0.3638(3) 0.6962(2) 0.147(5) Uani 0.475(6) 1 d PD A 1
H24A H 0.1235 0.4256 0.6999 0.176 Uiso 0.475(6) 1 calc PR A 1
H24B H 0.1677 0.3326 0.7198 0.176 Uiso 0.475(6) 1 calc PR A 1
C242 C 0.0996(3) 0.2990(3) 0.67293(18) 0.178(8) Uani 0.475(6) 1 d PD A 1
H242 H 0.1047 0.3203 0.6475 0.214 Uiso 0.475(6) 1 calc PR A 1
C243 C 0.1366(4) 0.2028(3) 0.6767(4) 0.338(10) Uani 0.475(6) 1 d PD A 1
H24C H 0.1021 0.1593 0.6604 0.507 Uiso 0.475(6) 1 calc PR A 1
H24D H 0.1271 0.1808 0.7013 0.507 Uiso 0.475(6) 1 calc PR A 1
H24E H 0.206 0.2023 0.671 0.507 Uiso 0.475(6) 1 calc PR A 1
C244 C 0.0013(2) 0.3050(6) 0.6847(4) 0.338(10) Uani 0.475(6) 1 d PD A 1
H24F H -0.0236 0.3705 0.6803 0.507 Uiso 0.475(6) 1 calc PR A 1
H24G H -0.0019 0.2908 0.7103 0.507 Uiso 0.475(6) 1 calc PR A 1
H24H H -0.0381 0.2577 0.6716 0.507 Uiso 0.475(6) 1 calc PR A 1
C245 C 0.1925(3) 0.2955(4) 0.6750(3) 0.147(5) Uani 0.525(6) 1 d PD A 2
H24I H 0.235 0.2393 0.6803 0.176 Uiso 0.525(6) 1 calc PR A 2
H24J H 0.1769 0.2929 0.6492 0.176 Uiso 0.525(6) 1 calc PR A 2
C246 C 0.1005(6) 0.2831(7) 0.6953(2) 0.178(8) Uani 0.525(6) 1 d PD A 2
H246 H 0.1136 0.2866 0.7215 0.214 Uiso 0.525(6) 1 calc PR A 2
C247 C 0.0615(8) 0.1903(7) 0.6864(6) 0.338(10) Uani 0.525(6) 1 d PD A 2
H24K H 0.1068 0.1394 0.6939 0.507 Uiso 0.525(6) 1 calc PR A 2
H24L H 0.0516 0.1865 0.6605 0.507 Uiso 0.525(6) 1 calc PR A 2
H24M H -0.0008 0.1813 0.6986 0.507 Uiso 0.525(6) 1 calc PR A 2
C248 C 0.0364(6) 0.3593(8) 0.6849(6) 0.338(10) Uani 0.525(6) 1 d PD A 2
H24N H -0.0217 0.3578 0.7 0.507 Uiso 0.525(6) 1 calc PR A 2
H24O H 0.0175 0.3505 0.6599 0.507 Uiso 0.525(6) 1 calc PR A 2
H24P H 0.0692 0.4219 0.6877 0.507 Uiso 0.525(6) 1 calc PR A 2
C251 C 0.4207(3) 0.2915(2) 0.0999(2) 0.0571(8) Uani 1 1 d . . .
H25A H 0.3862 0.3225 0.0797 0.069 Uiso 1 1 calc R . .
H25B H 0.3744 0.2468 0.1117 0.069 Uiso 1 1 calc R . .
C252 C 0.5063(3) 0.2307(3) 0.0847(2) 0.0643(9) Uani 1 1 d . . .
H252 H 0.5507 0.2755 0.0715 0.077 Uiso 1 1 calc R . .
C253 C 0.5638(3) 0.1826(3) 0.1144(2) 0.0909(14) Uani 1 1 d . . .
H25C H 0.5876 0.2323 0.1309 0.136 Uiso 1 1 calc R . .
H25D H 0.619 0.1474 0.1042 0.136 Uiso 1 1 calc R . .
H25E H 0.5218 0.137 0.1273 0.136 Uiso 1 1 calc R . .
C254 C 0.4677(4) 0.1545(3) 0.0583(3) 0.0986(16) Uani 1 1 d . . .
H25F H 0.5222 0.1171 0.0486 0.148 Uiso 1 1 calc R . .
H25G H 0.4333 0.1871 0.0388 0.148 Uiso 1 1 calc R . .
H25H H 0.4231 0.1105 0.0708 0.148 Uiso 1 1 calc R . .
C271 C 0.4718(19) 0.5402(17) 0.0352(4) 0.075(4) Uani 0.25 1 d PD . .
H27A H 0.3999 0.5421 0.0352 0.09 Uiso 0.25 1 calc PR . .
H27B H 0.4943 0.6084 0.0352 0.09 Uiso 0.25 1 calc PR . .
C272 C 0.5 0.5 0.0032(5) 0.238(7) Uani 1 4 d SD . .
H272 H 0.4566 0.4422 0.0058 0.285 Uiso 0.25 1 calc PR . .
C273 C 0.437(4) 0.547(6) -0.0212(8) 0.48(3) Uani 0.5 1 d PD . .
H27C H 0.4308 0.5074 -0.0428 0.721 Uiso 0.5 1 calc PR . .
H27D H 0.4644 0.6106 -0.0275 0.721 Uiso 0.5 1 calc PR . .
H27E H 0.3734 0.5559 -0.0102 0.721 Uiso 0.5 1 calc PR . .

loop_
_atom_site_aniso_label
_atom_site_aniso_U_11
_atom_site_aniso_U_22
_atom_site_aniso_U_33
_atom_site_aniso_U_23
_atom_site_aniso_U_13
_atom_site_aniso_U_12
Al11 0.0609(7) 0.0609(7) 0.0226(9) 0 0 0
Al12 0.0438(4) 0.0441(4) 0.0493(6) 0.0021(5) -0.0001(5) -0.0012(4)
O13 0.0449(11) 0.0567(12) 0.0563(15) 0.0037(11) 0.0012(10) -0.0037(10)
O14 0.0499(11) 0.0539(12) 0.085(2) -0.0004(12) 0.0063(12) -0.0022(11)
O15 0.0570(12) 0.0528(12) 0.0523(16) -0.0034(10) 0.0091(11) 0.0041(10)
O16 0.0463(12) 0.0463(12) 0.026(2) 0 0 0
O17 0.099(3) 0.099(3) 0.069(5) 0 0 0
Al21 0.0437(6) 0.0437(6) 0.0658(15) 0 0 0
Al22 0.0585(6) 0.0563(5) 0.0523(7) 0.0027(5) 0.0050(5) -0.0013(5)
O23 0.0814(16) 0.0526(13) 0.0576(17) 0.0124(11) 0.0038(13) 0.0104(12)
O24 0.0740(15) 0.0682(15) 0.0658(18) 0.0126(13) 0.0137(13) -0.0029(13)
O25 0.0528(11) 0.0498(11) 0.0556(17) -0.0019(10) 0.0037(11) -0.0063(10)
O26 0.0459(13) 0.0459(13) 0.062(4) 0 0 0
O27 0.0694(18) 0.0694(18) 0.037(3) 0 0 0
C131 0.0476(16) 0.0402(15) 0.077(3) 0.0038(16) -0.0134(17) 0.0017(13)
C132 0.129(4) 0.176(5) 0.038(2) 0.017(3) -0.028(3) -0.094(4)
C133 0.132(5) 0.364(14) 0.077(4) 0.009(7) -0.027(4) -0.037(7)
C134 0.110(4) 0.187(6) 0.072(3) 0.017(3) -0.039(3) -0.081(4)
C141 0.073(3) 0.083(3) 0.146(5) 0.049(3) 0.038(3) 0.020(2)
C142 0.066(3) 0.117(4) 0.268(9) 0.065(5) 0.031(4) 0.020(3)
C143 0.064(2) 0.100(3) 0.101(3) -0.009(3) -0.015(2) 0.036(2)
C144 0.073(3) 0.137(4) 0.150(5) 0.041(4) 0.031(3) -0.001(3)
C151 0.0605(19) 0.077(2) 0.068(3) -0.005(2) 0.0183(19) 0.0035(19)
C152 0.092(3) 0.068(2) 0.060(2) -0.0172(19) 0.009(2) 0.013(2)
C153 0.118(4) 0.114(4) 0.101(4) -0.031(3) 0.047(3) 0.009(3)
C154 0.095(3) 0.068(2) 0.092(4) -0.025(2) 0.006(3) 0.010(2)
C171 0.063(7) 0.096(10) 0.067(5) 0.005(5) -0.008(8) 0.006(6)
C172 0.305(12) 0.305(12) 0.103(8) 0 0 0
C173 0.44(4) 0.53(5) 0.47(4) -0.23(5) -0.26(4) 0.22(4)
C231 0.067(2) 0.084(3) 0.096(3) 0.043(3) 0.008(2) 0.013(2)
C232 0.165(6) 0.129(5) 0.144(7) 0.068(5) 0.050(5) 0.054(5)
C233 0.176(6) 0.191(7) 0.102(5) 0.086(5) -0.061(5) -0.087(6)
C234 0.170(7) 0.253(10) 0.242(11) 0.192(9) 0.035(7) 0.056(7)
C241 0.076(5) 0.148(10) 0.216(15) 0.059(9) -0.018(6) -0.048(6)
C242 0.070(3) 0.115(6) 0.35(2) 0.043(9) -0.013(8) -0.040(4)
C243 0.167(9) 0.118(6) 0.73(3) 0.034(13) -0.079(16) -0.018(7)
C244 0.167(9) 0.118(6) 0.73(3) 0.034(13) -0.079(16) -0.018(7)
C245 0.076(5) 0.148(10) 0.216(15) 0.059(9) -0.018(6) -0.048(6)
C246 0.070(3) 0.115(6) 0.35(2) 0.043(9) -0.013(8) -0.040(4)
C247 0.167(9) 0.118(6) 0.73(3) 0.034(13) -0.079(16) -0.018(7)
C248 0.167(9) 0.118(6) 0.73(3) 0.034(13) -0.079(16) -0.018(7)
C251 0.066(2) 0.0519(18) 0.053(2) -0.0071(16) 0.0020(17) -0.0054(16)
C252 0.0652(19) 0.0588(18) 0.069(2) -0.0123(18) 0.0060(19) -0.0014(17)
C253 0.096(3) 0.080(3) 0.097(3) -0.003(3) 0.030(3) 0.024(2)
C254 0.095(3) 0.088(3) 0.113(4) -0.050(3) 0.020(3) -0.009(3)
C271 0.063(7) 0.096(10) 0.067(5) 0.005(5) -0.008(8) 0.006(6)
C272 0.305(12) 0.305(12) 0.103(8) 0 0 0
C273 0.44(4) 0.53(5) 0.47(4) -0.23(5) -0.26(4) 0.22(4)

loop_
_atom_type_symbol
_atom_type_description
_atom_type_scat_dispersion_real
_atom_type_scat_dispersion_imag
_atom_type_scat_source
C C 0.0033 0.0016 'International Tables Vol C Tables 4.2.6.8 and 6.1.1.4'
H H 0 0 'International Tables Vol C Tables 4.2.6.8 and 6.1.1.4'
O O 0.0106 0.006 'International Tables Vol C Tables 4.2.6.8 and 6.1.1.4'
Al Al 0.0645 0.0514 'International Tables Vol C Tables 4.2.6.8 and 6.1.1.4'

loop_
_geom_angle_atom_site_label_1
_geom_angle_atom_site_label_2
_geom_angle_atom_site_label_3
_geom_angle
_geom_angle_site_symmetry_1
_geom_angle_site_symmetry_3
_geom_angle_publ_flag
O17 Al11 O16 180.000(2) . . y
O17 Al11 O15 100.79(9) . 1_455 y
O16 Al11 O15 79.21(9) . 1_455 y
O17 Al11 O15 100.79(9) . 6_565 ?
O16 Al11 O15 79.21(9) . 6_565 ?
O15 Al11 O15 87.99(3) 1_455 6_565 y
O17 Al11 O15 100.79(9) . 3_655 ?
O16 Al11 O15 79.21(9) . 3_655 ?
O15 Al11 O15 158.42(17) 1_455 3_655 y
O15 Al11 O15 87.99(3) 6_565 3_655 ?
O17 Al11 O15 100.79(9) . 7_545 ?
O16 Al11 O15 79.21(9) . 7_545 ?
O15 Al11 O15 87.99(3) 1_455 7_545 ?
O15 Al11 O15 158.42(17) 6_565 7_545 ?
O15 Al11 O15 87.99(3) 3_655 7_545 ?
O17 Al11 Al12 136.22(3) . 1_455 ?
O16 Al11 Al12 43.78(3) . 1_455 ?
O15 Al11 Al12 35.49(8) 1_455 1_455 ?
O15 Al11 Al12 83.88(8) 6_565 1_455 ?
O15 Al11 Al12 122.94(11) 3_655 1_455 ?
O15 Al11 Al12 80.57(8) 7_545 1_455 ?
O17 Al11 Al12 136.22(3) . 7_545 ?
O16 Al11 Al12 43.78(3) . 7_545 ?
O15 Al11 Al12 83.88(8) 1_455 7_545 ?
O15 Al11 Al12 122.94(11) 6_565 7_545 ?
O15 Al11 Al12 80.57(8) 3_655 7_545 ?
O15 Al11 Al12 35.49(8) 7_545 7_545 ?
Al12 Al11 Al12 58.58(4) 1_455 7_545 ?
O17 Al11 Al12 136.22(3) . 6_565 ?
O16 Al11 Al12 43.78(3) . 6_565 ?
O15 Al11 Al12 80.57(8) 1_455 6_565 ?
O15 Al11 Al12 35.49(8) 6_565 6_565 ?
O15 Al11 Al12 83.88(8) 3_655 6_565 ?
O15 Al11 Al12 122.94(11) 7_545 6_565 ?
Al12 Al11 Al12 58.58(4) 1_455 6_565 ?
Al12 Al11 Al12 87.55(6) 7_545 6_565 ?
O17 Al11 Al12 136.22(3) . 3_655 ?
O16 Al11 Al12 43.78(3) . 3_655 ?
O15 Al11 Al12 122.94(11) 1_455 3_655 ?
O15 Al11 Al12 80.57(8) 6_565 3_655 ?
O15 Al11 Al12 35.49(8) 3_655 3_655 ?
O15 Al11 Al12 83.88(8) 7_545 3_655 ?
Al12 Al11 Al12 87.55(6) 1_455 3_655 ?
Al12 Al11 Al12 58.58(4) 7_545 3_655 ?
Al12 Al11 Al12 58.58(4) 6_565 3_655 ?
O14 Al12 O15 104.83(12) . . y
O14 Al12 O13 102.28(11) . 6_665 y
O15 Al12 O13 110.37(11) . 6_665 y
O14 Al12 O13 98.07(11) . . y
O15 Al12 O13 115.20(12) . . y
O13 Al12 O13 122.55(16) 6_665 . y
O14 Al12 O16 176.48(13) . 1_655 y
O15 Al12 O16 77.84(13) . 1_655 y
O13 Al12 O16 78.70(9) 6_665 1_655 y
O13 Al12 O16 78.62(9) . 1_655 y
O14 Al12 Al12 136.54(8) . 6_665 ?
O15 Al12 Al12 84.71(8) . 6_665 ?
O13 Al12 Al12 37.18(8) 6_665 6_665 ?
O13 Al12 Al12 116.27(7) . 6_665 ?
O16 Al12 Al12 45.457(13) 1_655 6_665 ?
O14 Al12 Al12 131.79(8) . 7_645 ?
O15 Al12 Al12 88.35(7) . 7_645 ?
O13 Al12 Al12 116.32(7) 6_665 7_645 ?
O13 Al12 Al12 37.10(8) . 7_645 ?
O16 Al12 Al12 45.457(14) 1_655 7_645 ?
Al12 Al12 Al12 90.0000(10) 6_665 7_645 ?
O14 Al12 Al11 143.54(10) . 1_655 ?
O15 Al12 Al11 38.93(8) . 1_655 ?
O13 Al12 Al11 97.10(8) 6_665 1_655 ?
O13 Al12 Al11 97.02(8) . 1_655 ?
O16 Al12 Al11 38.97(11) 1_655 1_655 ?
Al12 Al12 Al11 60.712(19) 6_665 1_655 ?
Al12 Al12 Al11 60.712(19) 7_645 1_655 ?
C131 O13 Al12 124.07(18) . 7_645 y
C131 O13 Al12 126.26(18) . . y
Al12 O13 Al12 105.72(13) 7_645 . y
C141 O14 Al12 165.2(2) . . y
C151 O15 Al12 125.4(2) . . y
C151 O15 Al11 128.9(2) . 1_655 y
Al12 O15 Al11 105.58(12) . 1_655 y
Al11 O16 Al12 97.26(11) . 6_565 y
Al11 O16 Al12 97.26(11) . 1_455 ?
Al12 O16 Al12 89.09(3) 6_565 1_455 y
Al11 O16 Al12 97.26(11) . 7_545 ?
Al12 O16 Al12 165.5(2) 6_565 7_545 y
Al12 O16 Al12 89.09(3) 1_455 7_545 ?
Al11 O16 Al12 97.26(11) . 3_655 ?
Al12 O16 Al12 89.09(3) 6_565 3_655 ?
Al12 O16 Al12 165.5(2) 1_455 3_655 y
Al12 O16 Al12 89.09(3) 7_545 3_655 ?
C171 O17 C171 33.2(6) 7 3 ?
C171 O17 C171 33.2(6) 7 . ?
C171 O17 C171 47.6(9) 3 . ?
C171 O17 C171 47.6(9) 7 6 ?
C171 O17 C171 33.2(6) 3 6 ?
C171 O17 C171 33.2(6) . 6 ?
C171 O17 Al11 156.2(5) 7 . ?
C171 O17 Al11 156.2(5) 3 . ?
C171 O17 Al11 156.2(5) . . y
C171 O17 Al11 156.2(5) 6 . ?
O27 Al21 O26 180 . . y
O27 Al21 O25 100.95(10) . 3_665 ?
O26 Al21 O25 79.05(10) . 3_665 ?
O27 Al21 O25 100.95(10) . . y
O26 Al21 O25 79.05(10) . . y
O25 Al21 O25 158.1(2) 3_665 . y
O27 Al21 O25 100.95(10) . 6_565 ?
O26 Al21 O25 79.05(10) . 6_565 ?
O25 Al21 O25 87.93(4) 3_665 6_565 ?
O25 Al21 O25 87.93(4) . 6_565 y
O27 Al21 O25 100.95(10) . 7_655 ?
O26 Al21 O25 79.05(10) . 7_655 ?
O25 Al21 O25 87.93(4) 3_665 7_655 ?
O25 Al21 O25 87.93(4) . 7_655 ?
O25 Al21 O25 158.1(2) 6_565 7_655 ?
O27 Al21 Al22 136.34(4) . 3_665 ?
O26 Al21 Al22 43.66(4) . 3_665 ?
O25 Al21 Al22 35.50(8) 3_665 3_665 ?
O25 Al21 Al22 122.62(13) . 3_665 ?
O25 Al21 Al22 84.47(9) 6_565 3_665 ?
O25 Al21 Al22 79.72(9) 7_655 3_665 ?
O27 Al21 Al22 136.34(4) . 7_655 ?
O26 Al21 Al22 43.66(4) . 7_655 ?
O25 Al21 Al22 84.47(9) 3_665 7_655 ?
O25 Al21 Al22 79.72(9) . 7_655 ?
O25 Al21 Al22 122.62(13) 6_565 7_655 ?
O25 Al21 Al22 35.50(8) 7_655 7_655 ?
Al22 Al21 Al22 58.45(5) 3_665 7_655 ?
O27 Al21 Al22 136.34(4) . 6_565 ?
O26 Al21 Al22 43.66(4) . 6_565 ?
O25 Al21 Al22 79.72(9) 3_665 6_565 ?
O25 Al21 Al22 84.47(9) . 6_565 ?
O25 Al21 Al22 35.50(8) 6_565 6_565 ?
O25 Al21 Al22 122.62(13) 7_655 6_565 ?
Al22 Al21 Al22 58.45(5) 3_665 6_565 ?
Al22 Al21 Al22 87.33(8) 7_655 6_565 ?
O27 Al21 Al22 136.34(4) . . ?
O26 Al21 Al22 43.66(4) . . ?
O25 Al21 Al22 122.62(13) 3_665 . ?
O25 Al21 Al22 35.50(8) . . ?
O25 Al21 Al22 79.72(9) 6_565 . ?
O25 Al21 Al22 84.47(9) 7_655 . ?
Al22 Al21 Al22 87.33(8) 3_665 . ?
Al22 Al21 Al22 58.45(5) 7_655 . ?
Al22 Al21 Al22 58.45(5) 6_565 . ?
O24 Al22 O25 103.61(13) . . y
O24 Al22 O23 101.64(14) . . y
O25 Al22 O23 110.11(12) . . y
O24 Al22 O23 101.32(13) . 6_565 y
O25 Al22 O23 116.81(12) . 6_565 y
O23 Al22 O23 120.07(18) . 6_565 y
O24 Al22 O26 178.59(17) . . y
O25 Al22 O26 77.76(15) . . y
O23 Al22 O26 78.12(11) . . y
O23 Al22 O26 77.66(10) 6_565 . y
O24 Al22 Al22 134.70(11) . 7_655 ?
O25 Al22 Al22 84.27(8) . 7_655 ?
O23 Al22 Al22 36.78(9) . 7_655 ?
O23 Al22 Al22 114.79(8) 6_565 7_655 ?
O26 Al22 Al22 45.539(18) . 7_655 ?
O24 Al22 Al22 133.83(11) . 6_565 ?
O25 Al22 Al22 89.55(7) . 6_565 ?
O23 Al22 Al22 115.10(9) . 6_565 ?
O23 Al22 Al22 36.29(9) 6_565 6_565 ?
O26 Al22 Al22 45.539(18) . 6_565 ?
Al22 Al22 Al22 90.0000(10) 7_655 6_565 ?
O24 Al22 Al21 142.89(12) . . ?
O25 Al22 Al21 39.43(8) . . ?
O23 Al22 Al21 97.00(9) . . ?
O23 Al22 Al21 96.51(9) 6_565 . ?
O26 Al22 Al21 38.45(13) . . ?
Al22 Al22 Al21 60.78(2) 7_655 . ?
Al22 Al22 Al21 60.78(2) 6_565 . ?
C231 O23 Al22 125.3(3) . . y
C231 O23 Al22 123.3(2) . 7_655 y
Al22 O23 Al22 106.93(14) . 7_655 y
C241 O24 C245 56.0(4) 8_554 8_554 ?
C241 O24 Al22 160.9(4) 8_554 . y
C245 O24 Al22 142.1(3) 8_554 . y
C251 O25 Al22 126.6(2) . . y
C251 O25 Al21 128.2(2) . . y
Al22 O25 Al21 105.06(14) . . y
Al21 O26 Al22 97.88(13) . 3_665 y
Al21 O26 Al22 97.88(13) . 7_655 ?
Al22 O26 Al22 88.92(4) 3_665 7_655 y
Al21 O26 Al22 97.88(13) . . ?
Al22 O26 Al22 164.2(3) 3_665 . y
Al22 O26 Al22 88.92(4) 7_655 . ?
Al21 O26 Al22 97.88(13) . 6_565 ?
Al22 O26 Al22 88.92(4) 3_665 6_565 ?
Al22 O26 Al22 164.2(3) 7_655 6_565 ?
Al22 O26 Al22 88.92(4) . 6_565 ?
C271 O27 C271 39.7(7) 7_655 3_665 ?
C271 O27 C271 39.7(7) 7_655 . ?
C271 O27 C271 57.4(11) 3_665 . ?
C271 O27 C271 57.4(11) 7_655 6_565 ?
C271 O27 C271 39.7(7) 3_665 6_565 ?
C271 O27 C271 39.7(7) . 6_565 ?
C271 O27 Al21 151.3(6) 7_655 . ?
C271 O27 Al21 151.3(6) 3_665 . ?
C271 O27 Al21 151.3(6) . . y
C271 O27 Al21 151.3(6) 6_565 . ?
C132 C131 O13 114.0(3) . . ?
C133 C132 C131 126.7(5) . . ?
C133 C132 C134 114.4(5) . . ?
C131 C132 C134 109.5(4) . . ?
O14 C141 C142 126.5(4) . . ?
C141 C142 C144 123.7(5) . . ?
C141 C142 C143 119.9(5) . . ?
C144 C142 C143 116.3(4) . . ?
O15 C151 C152 114.0(3) . . ?
C153 C152 C151 108.4(4) . . ?
C153 C152 C154 110.7(4) . . ?
C151 C152 C154 112.4(3) . . ?
O17 C171 C172 132.8(10) . . ?
C171 C172 C173 96.1(9) . . ?
C171 C172 C173 121.8(12) . 7 ?
C173 C172 C173 88.8(3) . 7 ?
O23 C231 C232 112.2(4) . . ?
C233 C232 C231 112.4(6) . . ?
C233 C232 C234 110.8(8) . . ?
C231 C232 C234 107.6(6) . . ?
O24 C241 C242 111.6(5) 8 . ?
C243 C242 C244 111.2(3) . . ?
C243 C242 C241 107.7(2) . . ?
C244 C242 C241 107.7(2) . . ?
O24 C245 C246 116.9(7) 8 . ?
C248 C246 C247 111.2(3) . . ?
C248 C246 C245 107.7(2) . . ?
C247 C246 C245 107.7(2) . . ?
O25 C251 C252 115.1(3) . . ?
C253 C252 C254 110.7(4) . . ?
C253 C252 C251 111.3(3) . . ?
C254 C252 C251 109.9(3) . . ?
C272 C271 O27 121.9(11) . . ?
C271 C272 C273 102.0(7) . . ?
C271 C272 C273 157(2) . 3_665 ?
C273 C272 C273 99.5(12) . 3_665 ?

loop_
_geom_bond_atom_site_label_1
_geom_bond_atom_site_label_2
_geom_bond_distance
_geom_bond_site_symmetry_2
_geom_bond_publ_flag
Al11 O17 1.734(6) . y
Al11 O16 1.890(4) . y
Al11 O15 1.945(2) 1_455 y
Al11 O15 1.945(2) 6_565 ?
Al11 O15 1.945(2) 3_655 ?
Al11 O15 1.945(2) 7_545 ?
Al11 Al12 2.9821(17) 1_455 ?
Al11 Al12 2.9821(17) 7_545 ?
Al11 Al12 2.9821(17) 6_565 ?
Al11 Al12 2.9821(17) 3_655 ?
Al12 O14 1.722(2) . y
Al12 O15 1.797(3) . y
Al12 O13 1.828(2) 6_665 ?
Al12 O13 1.832(2) . y
Al12 O16 2.0798(10) 1_655 y
Al12 Al12 2.9177(12) 6_665 ?
Al12 Al12 2.9177(12) 7_645 ?
Al12 Al11 2.9821(17) 1_655 ?
O13 C131 1.445(4) . y
O13 Al12 1.828(2) 7_645 ?
O14 C141 1.339(4) . y
O15 C151 1.447(4) . y
O15 Al11 1.945(2) 1_655 ?
O16 Al12 2.0798(10) 6_565 ?
O16 Al12 2.0798(10) 1_455 ?
O16 Al12 2.0798(10) 7_545 ?
O16 Al12 2.0798(10) 3_655 ?
O17 C171 1.330(9) 7 ?
O17 C171 1.330(9) 3 ?
O17 C171 1.330(9) . y
O17 C171 1.330(9) 6 ?
Al21 O27 1.718(5) . y
Al21 O26 1.880(5) . y
Al21 O25 1.969(2) 3_665 ?
Al21 O25 1.969(2) . y
Al21 O25 1.969(2) 6_565 ?
Al21 O25 1.969(2) 7_655 ?
Al21 Al22 2.994(2) 3_665 ?
Al21 Al22 2.994(2) 7_655 ?
Al21 Al22 2.994(2) 6_565 ?
Al21 Al22 2.994(2) . ?
Al22 O24 1.716(3) . y
Al22 O25 1.801(3) . y
Al22 O23 1.808(3) . y
Al22 O23 1.830(3) 6_565 ?
Al22 O26 2.0869(12) . y
Al22 Al22 2.9234(15) 7_655 ?
Al22 Al22 2.9234(15) 6_565 ?
O23 C231 1.463(4) . y
O23 Al22 1.830(3) 7_655 ?
O24 C241 1.333(7) 8_554 y
O24 C245 1.410(6) 8_554 y
O25 C251 1.423(4) . y
O26 Al22 2.0869(12) 3_665 ?
O26 Al22 2.0869(12) 7_655 ?
O26 Al22 2.0869(12) 6_565 ?
O27 C271 1.379(10) 7_655 ?
O27 C271 1.379(10) 3_665 ?
O27 C271 1.379(10) . y
O27 C271 1.379(10) 6_565 ?
C131 C132 1.442(6) . ?
C132 C133 1.3491(10) . ?
C132 C134 1.539(6) . ?
C141 C142 1.364(6) . ?
C142 C144 1.451(8) . ?
C142 C143 1.489(6) . ?
C151 C152 1.520(5) . ?
C152 C153 1.514(5) . ?
C152 C154 1.523(6) . ?
C171 C172 1.3494(10) . ?
C172 C173 1.478(17) . ?
C172 C173 1.478(17) 7 ?
C231 C232 1.519(8) . ?
C232 C233 1.452(10) . ?
C232 C234 1.543(8) . ?
C241 O24 1.333(7) 8 ?
C241 C242 1.459(3) . ?
C242 C243 1.3969(19) . ?
C242 C244 1.3969(19) . ?
C245 O24 1.410(6) 8 ?
C245 C246 1.459(3) . ?
C246 C248 1.3969(19) . ?
C246 C247 1.3969(19) . ?
C251 C252 1.522(5) . ?
C252 C253 1.486(6) . ?
C252 C254 1.506(5) . ?
C271 C272 1.3498(10) . ?
C272 C273 1.39(2) . ?
C272 C273 1.39(2) 3_665 ?
